data_2241086
loop_
_publ_author_name
'Henley, Matthew J.'
'Schrader, Alex M.'
'Young, Jr, Victor G.'
'Barany, George'

_publ_section_title
;
 Crystal structure of <i>O</i>-ethyl
 <i>N</i>-(ethoxycarbonyl)thiocarbamate
;
_journal_issue 10
_journal_name_full 'Acta Crystallographica Section E'
_journal_page_first o782
_journal_page_last o783
_journal_paper_doi 10.1107/S2056989015016989
_journal_volume 71
_journal_year 2015
_chemical_formula_iupac 'C6 H11 N O3 S'
_chemical_formula_sum 'C6 H11 N O3 S'
_chemical_formula_weight 177.22
_chemical_name_systematic
;
<i>O</i>-Ethyl <i>N</i>-(ethoxycarbonyl)thiocarbamate
;
_space_group_crystal_system triclinic
_space_group_IT_number 2
_space_group_name_Hall '-P 1'
_space_group_name_H-M_alt 'P -1'
_symmetry_space_group_name_Hall '-P 1'
_symmetry_space_group_name_H-M 'P -1'
_atom_sites_solution_hydrogens geom
_audit_creation_method SHELXL-2014/6
_cell_angle_alpha 98.190(5)
_cell_angle_beta 98.571(5)
_cell_angle_gamma 102.360(5)
_cell_formula_units_Z 2
_cell_length_a 4.1782(17)
_cell_length_b 9.236(4)
_cell_length_c 11.820(5)
_cell_measurement_reflns_used 1518
_cell_measurement_temperature 173(2)
_cell_measurement_theta_max 25.08
_cell_measurement_theta_min 2.30
_cell_volume 433.3(3)
_computing_cell_refinement
;
SAINT (Bruker, 2007)
;
_computing_data_collection
;
SMART (Bruker, 2007)
;
_computing_data_reduction
;
SAINT (Bruker, 2007)
;
_computing_molecular_graphics
;
Mercury (Macrae <i>et al.</i>,  2008)
;
_computing_publication_material
;
SHELXTL (Sheldrick, 2008)
;
_computing_structure_refinement
;
SHELXL2014 (Sheldrick, 2015)
;
_computing_structure_solution
;
SHELXS97 (Sheldrick, 2008)
;
_diffrn_ambient_temperature 173(2)
_diffrn_measured_fraction_theta_full 0.981
_diffrn_measured_fraction_theta_max 0.997
_diffrn_measurement_device_type 'Siemens SMART Platform CCD'
_diffrn_measurement_method 'area detector, omega scans per phi'
_diffrn_radiation_monochromator graphite
_diffrn_radiation_type MoK\a
_diffrn_radiation_wavelength 0.71073
_diffrn_reflns_av_R_equivalents 0.0365
_diffrn_reflns_limit_h_max 4
_diffrn_reflns_limit_h_min -4
_diffrn_reflns_limit_k_max 11
_diffrn_reflns_limit_k_min -10
_diffrn_reflns_limit_l_max 14
_diffrn_reflns_limit_l_min -14
_diffrn_reflns_number 4216
_diffrn_reflns_theta_full 25.242
_diffrn_reflns_theta_max 25.085
_diffrn_reflns_theta_min 1.771
_exptl_absorpt_coefficient_mu 0.335
_exptl_absorpt_correction_T_max 0.9835
_exptl_absorpt_correction_T_min 0.8505
_exptl_absorpt_correction_type multi-scan
_exptl_absorpt_process_details
;
(SADABS; Bruker, 2001)
;
_exptl_crystal_colour colorless
_exptl_crystal_density_diffrn 1.358
_exptl_crystal_density_method 'not measured'
_exptl_crystal_description 'thin plates'
_exptl_crystal_F_000 188
_exptl_crystal_size_max 0.500
_exptl_crystal_size_mid 0.100
_exptl_crystal_size_min 0.050
_refine_diff_density_max 0.247
_refine_diff_density_min -0.245
_refine_ls_extinction_method none
_refine_ls_goodness_of_fit_ref 1.072
_refine_ls_hydrogen_treatment constr
_refine_ls_matrix_type full
_refine_ls_number_parameters 102
_refine_ls_number_reflns 1518
_refine_ls_number_restraints 0
_refine_ls_restrained_S_all 1.072
_refine_ls_R_factor_all 0.0604
_refine_ls_R_factor_gt 0.0401
_refine_ls_shift/su_max 0.000
_refine_ls_shift/su_mean 0.000
_refine_ls_structure_factor_coef Fsqd
_refine_ls_weighting_details 'w=1/[\s^2^(Fo^2^)+(0.0343P)^2^+0.1490P] where P=(Fo^2^+2Fc^2^)/3'
_refine_ls_weighting_scheme calc
_refine_ls_wR_factor_gt 0.0801
_refine_ls_wR_factor_ref 0.0872
_reflns_number_gt 1194
_reflns_number_total 1518
_reflns_threshold_expression 'I > 2\s(I)'
_cod_data_source_file ld2135sup1.cif
_cod_data_source_block I
_cod_database_code 2241086
_shelx_space_group_comment
;
The symmetry employed for this shelxl refinement is uniquely defined
by the following loop, which should always be used as a source of
symmetry information in preference to the above space-group names.
They are only intended as comments.
;
_shelx_estimated_absorpt_t_min 0.851
_shelx_estimated_absorpt_t_max 0.983
_shelxl_version_number 2014/6

loop_
_space_group_symop_operation_xyz
'x, y, z'
'-x, -y, -z'

loop_
_atom_site_type_symbol
_atom_site_label
_atom_site_fract_x
_atom_site_fract_y
_atom_site_fract_z
_atom_site_U_iso_or_equiv
_atom_site_adp_type
_atom_site_calc_flag
_atom_site_occupancy
S S1 0.08610(15) 0.30032(7) 0.46293(5) 0.0321(2) Uani d 1
O O1 0.0371(4) 0.25383(16) 0.67694(13) 0.0305(4) Uani d 1
O O2 0.5131(4) 0.40638(17) 0.85405(13) 0.0346(4) Uani d 1
O O3 0.8025(4) 0.61521(17) 0.80409(13) 0.0331(4) Uani d 1
N N1 0.4306(5) 0.4541(2) 0.66587(16) 0.0300(5) Uani d 1
H H1A 0.5091 0.5211 0.6247 0.036 Uiso calc 1
C C1 0.1822(5) 0.3340(2) 0.60663(19) 0.0254(5) Uani d 1
C C2 0.5755(6) 0.4835(3) 0.78377(19) 0.0273(5) Uani d 1
C C3 -0.2164(6) 0.1158(2) 0.6252(2) 0.0304(6) Uani d 1
H H3A -0.1188 0.0435 0.5797 0.037 Uiso calc 1
H H3B -0.4004 0.1381 0.5728 0.037 Uiso calc 1
C C4 -0.3422(6) 0.0515(3) 0.7242(2) 0.0402(6) Uani d 1
H H4A -0.5151 -0.0417 0.6936 0.060 Uiso calc 1
H H4B -0.4363 0.1245 0.7687 0.060 Uiso calc 1
H H4C -0.1576 0.0295 0.7750 0.060 Uiso calc 1
C C5 0.9980(6) 0.6597(3) 0.92221(18) 0.0301(6) Uani d 1
H H5A 1.1317 0.5862 0.9389 0.036 Uiso calc 1
H H5B 0.8494 0.6647 0.9798 0.036 Uiso calc 1
C C6 1.2223(7) 0.8123(3) 0.9279(2) 0.0413(7) Uani d 1
H H6A 1.3678 0.8447 1.0045 0.062 Uiso calc 1
H H6B 1.0865 0.8850 0.9153 0.062 Uiso calc 1
H H6C 1.3588 0.8068 0.8675 0.062 Uiso calc 1

loop_
_atom_site_aniso_label
_atom_site_aniso_U_11
_atom_site_aniso_U_22
_atom_site_aniso_U_33
_atom_site_aniso_U_12
_atom_site_aniso_U_13
_atom_site_aniso_U_23
S1 0.0366(4) 0.0312(4) 0.0232(3) 0.0006(3) -0.0001(2) 0.0045(2)
O1 0.0307(9) 0.0285(9) 0.0258(9) -0.0040(7) 0.0025(7) 0.0037(7)
O2 0.0404(10) 0.0341(9) 0.0241(9) -0.0032(8) 0.0031(7) 0.0103(8)
O3 0.0388(10) 0.0286(9) 0.0228(8) -0.0064(8) -0.0022(7) 0.0054(7)
N1 0.0348(11) 0.0271(10) 0.0229(10) -0.0034(9) 0.0018(9) 0.0082(8)
C1 0.0242(12) 0.0229(12) 0.0281(12) 0.0053(10) 0.0024(10) 0.0048(10)
C2 0.0302(13) 0.0290(13) 0.0222(12) 0.0064(11) 0.0056(10) 0.0037(10)
C3 0.0296(13) 0.0245(12) 0.0325(13) 0.0004(10) 0.0023(11) 0.0027(10)
C4 0.0386(15) 0.0377(15) 0.0406(15) -0.0014(12) 0.0064(12) 0.0121(12)
C5 0.0317(13) 0.0327(13) 0.0202(12) 0.0004(11) -0.0021(10) 0.0047(10)
C6 0.0447(15) 0.0356(15) 0.0337(14) -0.0040(12) -0.0033(12) 0.0055(11)

loop_
_atom_type_symbol
_atom_type_description
_atom_type_scat_dispersion_real
_atom_type_scat_dispersion_imag
_atom_type_scat_source
C C 0.0033 0.0016 'International Tables Vol C Tables 4.2.6.8 and 6.1.1.4'
H H 0.0000 0.0000 'International Tables Vol C Tables 4.2.6.8 and 6.1.1.4'
N N 0.0061 0.0033 'International Tables Vol C Tables 4.2.6.8 and 6.1.1.4'
O O 0.0106 0.0060 'International Tables Vol C Tables 4.2.6.8 and 6.1.1.4'
S S 0.1246 0.1234 'International Tables Vol C Tables 4.2.6.8 and 6.1.1.4'

loop_
_geom_angle_atom_site_label_1
_geom_angle_atom_site_label_2
_geom_angle_atom_site_label_3
_geom_angle
C1 O1 C3 118.15(17)
C2 O3 C5 115.13(16)
C1 N1 C2 128.02(19)
C1 N1 H1A 116.0
C2 N1 H1A 116.0
O1 C1 N1 112.26(19)
O1 C1 S1 126.16(16)
N1 C1 S1 121.57(17)
O2 C2 O3 125.7(2)
O2 C2 N1 127.0(2)
O3 C2 N1 107.34(18)
O1 C3 C4 106.44(18)
O1 C3 H3A 110.4
C4 C3 H3A 110.4
O1 C3 H3B 110.4
C4 C3 H3B 110.4
H3A C3 H3B 108.6
C3 C4 H4A 109.5
C3 C4 H4B 109.5
H4A C4 H4B 109.5
C3 C4 H4C 109.5
H4A C4 H4C 109.5
H4B C4 H4C 109.5
O3 C5 C6 106.43(18)
O3 C5 H5A 110.4
C6 C5 H5A 110.4
O3 C5 H5B 110.4
C6 C5 H5B 110.4
H5A C5 H5B 108.6
C5 C6 H6A 109.5
C5 C6 H6B 109.5
H6A C6 H6B 109.5
C5 C6 H6C 109.5
H6A C6 H6C 109.5
H6B C6 H6C 109.5

loop_
_geom_bond_atom_site_label_1
_geom_bond_atom_site_label_2
_geom_bond_distance
S1 C1 1.654(2)
O1 C1 1.319(3)
O1 C3 1.459(3)
O2 C2 1.191(3)
O3 C2 1.338(3)
O3 C5 1.462(3)
N1 C1 1.366(3)
N1 C2 1.397(3)
N1 H1A 0.8800
C3 C4 1.498(3)
C3 H3A 0.9900
C3 H3B 0.9900
C4 H4A 0.9800
C4 H4B 0.9800
C4 H4C 0.9800
C5 C6 1.503(3)
C5 H5A 0.9900
C5 H5B 0.9900
C6 H6A 0.9800
C6 H6B 0.9800
C6 H6C 0.9800

loop_
_geom_hbond_atom_site_label_D
_geom_hbond_atom_site_label_H
_geom_hbond_atom_site_label_A
_geom_hbond_site_symmetry_A
_geom_hbond_distance_DH
_geom_hbond_distance_HA
_geom_hbond_distance_DA
_geom_hbond_angle_DHA
N1 H1A S1 2_666 0.88 2.54 3.388(2) 161.2

loop_
_geom_torsion_atom_site_label_1
_geom_torsion_atom_site_label_2
_geom_torsion_atom_site_label_3
_geom_torsion_atom_site_label_4
_geom_torsion
C3 O1 C1 N1 -175.56(18)
C3 O1 C1 S1 4.8(3)
C2 N1 C1 O1 11.6(3)
C2 N1 C1 S1 -168.77(18)
C5 O3 C2 O2 3.6(3)
C5 O3 C2 N1 -175.86(18)
C1 N1 C2 O2 2.0(4)
C1 N1 C2 O3 -178.5(2)
C1 O1 C3 C4 -178.52(19)
C2 O3 C5 C6 -177.19(19)

_cod_database_fobs_code 2241086
